data_7241216
loop_
_publ_author_name
'Wang, Junwei'
'Pan, Xiang'
'Rong, Quanjin'
'Zhao, Lei'
'Zhao, Lin'
'Dai, Weichen'
'Zhao, Kun'
'Hu, Lihong'

_publ_section_title
;
 One-pot synthesis of indoles and quinolinones from
 ortho-tosylaminophenyl-substituted para-quinone methides
;
_journal_issue 55
_journal_name_full 'RSC Advances'
_journal_page_first 33455
_journal_page_last 33460
_journal_paper_doi 10.1039/D0RA05497F
_journal_volume 10
_journal_year 2020
_chemical_formula_sum 'C37 H39 N O5 S'
_chemical_formula_weight 609.75
_chemical_name_systematic 4d
_space_group_crystal_system monoclinic
_space_group_IT_number 14
_space_group_name_Hall '-P 2ybc'
_space_group_name_H-M_alt 'P 1 21/c 1'
_atom_sites_solution_hydrogens geom
_audit_creation_method SHELXL-2018/3
_audit_update_record
;
2020-06-14 deposited with the CCDC.	2020-09-10 downloaded from the CCDC.
;
_cell_angle_alpha 90
_cell_angle_beta 103.530(3)
_cell_angle_gamma 90
_cell_formula_units_Z 4
_cell_length_a 17.140(3)
_cell_length_b 18.380(3)
_cell_length_c 12.352(2)
_cell_measurement_reflns_used 5941
_cell_measurement_temperature 296(2)
_cell_measurement_theta_max 24.43
_cell_measurement_theta_min 2.44
_cell_volume 3783.3(11)
_computing_structure_refinement 'SHELXL-2018/3 (Sheldrick, 2018)'
_computing_structure_solution 'SHELXT 2014/5 (Sheldrick, 2014)'
_diffrn_ambient_temperature 296(2)
_diffrn_measured_fraction_theta_full 0.994
_diffrn_measured_fraction_theta_max 0.994
_diffrn_measurement_device_type 'Bruker APEX-II CCD'
_diffrn_measurement_method '\f and \w scans'
_diffrn_radiation_type MoK\a
_diffrn_radiation_wavelength 0.71073
_diffrn_reflns_av_R_equivalents 0.0381
_diffrn_reflns_av_unetI/netI 0.0336
_diffrn_reflns_Laue_measured_fraction_full 0.994
_diffrn_reflns_Laue_measured_fraction_max 0.994
_diffrn_reflns_limit_h_max 20
_diffrn_reflns_limit_h_min -20
_diffrn_reflns_limit_k_max 21
_diffrn_reflns_limit_k_min -17
_diffrn_reflns_limit_l_max 14
_diffrn_reflns_limit_l_min -14
_diffrn_reflns_number 27939
_diffrn_reflns_point_group_measured_fraction_full 0.994
_diffrn_reflns_point_group_measured_fraction_max 0.994
_diffrn_reflns_theta_full 25.009
_diffrn_reflns_theta_max 25.009
_diffrn_reflns_theta_min 1.649
_exptl_absorpt_coefficient_mu 0.123
_exptl_crystal_colour 'colorless and transparent'
_exptl_crystal_density_diffrn 1.070
_exptl_crystal_description block
_exptl_crystal_F_000 1296
_exptl_crystal_recrystallization_method 'Re-crystallisation from solvent: petroleum ether/ethyl acetate'
_exptl_crystal_size_max 0.120
_exptl_crystal_size_mid 0.110
_exptl_crystal_size_min 0.080
_refine_diff_density_max 0.283
_refine_diff_density_min -0.246
_refine_diff_density_rms 0.041
_refine_ls_extinction_method none
_refine_ls_goodness_of_fit_ref 1.047
_refine_ls_hydrogen_treatment constr
_refine_ls_matrix_type full
_refine_ls_number_parameters 406
_refine_ls_number_reflns 6630
_refine_ls_number_restraints 2
_refine_ls_restrained_S_all 1.053
_refine_ls_R_factor_all 0.0678
_refine_ls_R_factor_gt 0.0480
_refine_ls_shift/su_max 0.001
_refine_ls_shift/su_mean 0.000
_refine_ls_structure_factor_coef Fsqd
_refine_ls_weighting_details 'w=1/[\s^2^(Fo^2^)+(0.0821P)^2^+1.0612P] where P=(Fo^2^+2Fc^2^)/3'
_refine_ls_weighting_scheme calc
_refine_ls_wR_factor_gt 0.1392
_refine_ls_wR_factor_ref 0.1553
_reflns_Friedel_coverage 0.000
_reflns_number_gt 4897
_reflns_number_total 6630
_reflns_threshold_expression 'I > 2\s(I)'
_cod_data_source_file d0ra05497f2.cif
_cod_data_source_block 22_a_sq
_cod_depositor_comments 'Adding full bibliography for 7241216.cif.'
_cod_original_cell_volume 3783.5(11)
_cod_original_sg_symbol_H-M 'P 21/c'
_cod_database_code 7241216
_shelx_shelxl_version_number 2018/3
_shelx_space_group_comment
;
The symmetry employed for this shelxl refinement is uniquely defined
by the following loop, which should always be used as a source of
symmetry information in preference to the above space-group names.
They are only intended as comments.
;
_shelx_estimated_absorpt_t_min 0.985
_shelx_estimated_absorpt_t_max 0.990

loop_
_space_group_symop_operation_xyz
'x, y, z'
'-x, y+1/2, -z+1/2'
'-x, -y, -z'
'x, -y-1/2, z-1/2'

loop_
_atom_site_label
_atom_site_type_symbol
_atom_site_fract_x
_atom_site_fract_y
_atom_site_fract_z
_atom_site_U_iso_or_equiv
_atom_site_adp_type
_atom_site_occupancy
_atom_site_site_symmetry_order
_atom_site_calc_flag
_atom_site_refinement_flags_posn
_atom_site_refinement_flags_adp
_atom_site_refinement_flags_occupancy
_atom_site_disorder_assembly
_atom_site_disorder_group
S1 S 0.73358(3) 0.62001(3) 0.29402(5) 0.04689(19) Uani 1 1 d . . . . .
O2 O 0.66722(9) 0.42302(9) 0.25371(13) 0.0498(4) Uani 1 1 d . . . . .
O4 O 0.68766(10) 0.58840(10) 0.19455(13) 0.0559(4) Uani 1 1 d . . . . .
O1 O 0.60969(10) 0.20232(8) 0.62029(15) 0.0551(5) Uani 1 1 d . . . . .
H1 H 0.649506 0.180030 0.653719 0.083 Uiso 1 1 calc DR U . . .
N1 N 0.69833(10) 0.58427(9) 0.39664(14) 0.0374(4) Uani 1 1 d . . . . .
O3 O 0.31247(10) 0.54789(11) 0.10172(13) 0.0617(5) Uani 1 1 d . . . . .
O5 O 0.73508(11) 0.69646(9) 0.31002(17) 0.0655(5) Uani 1 1 d . . . . .
C22 C 0.67380(11) 0.50997(11) 0.39438(17) 0.0344(5) Uani 1 1 d . . . . .
C23 C 0.63136(12) 0.47189(11) 0.28917(16) 0.0351(5) Uani 1 1 d . . . . .
C15 C 0.68771(11) 0.48316(11) 0.49936(17) 0.0335(5) Uani 1 1 d . . . . .
C9 C 0.66699(12) 0.40993(11) 0.53314(16) 0.0343(5) Uani 1 1 d . . . . .
C10 C 0.59407(12) 0.37721(11) 0.48525(17) 0.0353(5) Uani 1 1 d . . . . .
H10 H 0.556963 0.402941 0.432010 0.042 Uiso 1 1 calc R U . . .
C8 C 0.72060(12) 0.37193(12) 0.61414(17) 0.0382(5) Uani 1 1 d . . . . .
H8 H 0.769411 0.393629 0.646982 0.046 Uiso 1 1 calc R U . . .
C16 C 0.72387(11) 0.54117(12) 0.57415(17) 0.0366(5) Uani 1 1 d . . . . .
C27 C 0.38952(13) 0.52633(13) 0.14234(18) 0.0443(5) Uani 1 1 d . . . . .
C24 C 0.54815(12) 0.49149(11) 0.23948(16) 0.0360(5) Uani 1 1 d . . . . .
C5 C 0.57435(12) 0.30792(11) 0.51347(17) 0.0360(5) Uani 1 1 d . . . . .
C7 C 0.70492(12) 0.30273(12) 0.64881(17) 0.0394(5) Uani 1 1 d . . . . .
C29 C 0.50676(13) 0.54193(12) 0.28873(18) 0.0409(5) Uani 1 1 d . . . . .
H29 H 0.532631 0.564380 0.354874 0.049 Uiso 1 1 calc R U . . .
C6 C 0.63152(12) 0.27108(11) 0.59590(18) 0.0379(5) Uani 1 1 d . . . . .
C21 C 0.73218(12) 0.60178(12) 0.50970(19) 0.0401(5) Uani 1 1 d . . . . .
C25 C 0.50744(13) 0.45845(13) 0.14069(17) 0.0433(5) Uani 1 1 d . . . . .
H25 H 0.534003 0.424197 0.107053 0.052 Uiso 1 1 calc R U . . .
C28 C 0.42857(13) 0.55900(13) 0.24127(19) 0.0461(6) Uani 1 1 d . . . . .
H28 H 0.401580 0.592583 0.275458 0.055 Uiso 1 1 calc R U . . .
C26 C 0.42912(13) 0.47534(14) 0.09200(19) 0.0482(6) Uani 1 1 d . . . . .
H26 H 0.402901 0.452859 0.026055 0.058 Uiso 1 1 calc R U . . .
C31 C 0.83267(14) 0.58801(14) 0.3188(2) 0.0511(6) Uani 1 1 d . . . . .
C4 C 0.49330(12) 0.27313(12) 0.45612(19) 0.0426(5) Uani 1 1 d . . . . .
C20 C 0.76567(15) 0.66643(13) 0.5559(2) 0.0547(6) Uani 1 1 d . . . . .
H20 H 0.771927 0.706098 0.511977 0.066 Uiso 1 1 calc R U . . .
C17 C 0.74644(13) 0.54650(14) 0.69023(19) 0.0485(6) Uani 1 1 d . . . . .
H17 H 0.739789 0.507400 0.735010 0.058 Uiso 1 1 calc R U . . .
C14 C 0.76654(14) 0.26348(14) 0.7418(2) 0.0549(6) Uani 1 1 d . . . . .
C36 C 0.84668(15) 0.51595(15) 0.2971(2) 0.0587(7) Uani 1 1 d . . . . .
H36 H 0.804038 0.484600 0.269713 0.070 Uiso 1 1 calc R U . . .
C18 C 0.77870(16) 0.61095(16) 0.7365(2) 0.0623(7) Uani 1 1 d . . . . .
H18 H 0.793615 0.615463 0.813533 0.075 Uiso 1 1 calc R U . . .
C19 C 0.78938(16) 0.66902(16) 0.6709(3) 0.0655(8) Uani 1 1 d . . . . .
H19 H 0.813235 0.711207 0.704950 0.079 Uiso 1 1 calc R U . . .
C1 C 0.44438(14) 0.25389(15) 0.5416(2) 0.0585(7) Uani 1 1 d . . . . .
H1A H 0.474309 0.220467 0.595283 0.088 Uiso 1 1 calc R U . . .
H1B H 0.394607 0.231816 0.504138 0.088 Uiso 1 1 calc R U . . .
H1C H 0.433639 0.297341 0.578675 0.088 Uiso 1 1 calc R U . . .
C3 C 0.44224(14) 0.32524(16) 0.3715(2) 0.0617(7) Uani 1 1 d . . . . .
H3A H 0.429848 0.367795 0.409285 0.093 Uiso 1 1 calc R U . . .
H3B H 0.393356 0.301419 0.334762 0.093 Uiso 1 1 calc R U . . .
H3C H 0.471537 0.339138 0.317339 0.093 Uiso 1 1 calc R U . . .
C32 C 0.89600(16) 0.63411(17) 0.3606(3) 0.0701(8) Uani 1 1 d . . . . .
H32 H 0.886716 0.682509 0.375602 0.084 Uiso 1 1 calc R U . . .
C34 C 0.98917(16) 0.5359(2) 0.3580(3) 0.0727(9) Uani 1 1 d . . . . .
C2 C 0.50821(16) 0.20485(15) 0.3922(2) 0.0608(7) Uani 1 1 d . . . . .
H2A H 0.533451 0.218490 0.333497 0.091 Uiso 1 1 calc R U . . .
H2B H 0.457979 0.181355 0.360828 0.091 Uiso 1 1 calc R U . . .
H2C H 0.542529 0.172013 0.442154 0.091 Uiso 1 1 calc R U . . .
C35 C 0.92466(17) 0.49121(18) 0.3166(3) 0.0729(8) Uani 1 1 d . . . . .
H35 H 0.933953 0.442874 0.301184 0.087 Uiso 1 1 calc R U . . .
C11 C 0.73014(19) 0.24593(17) 0.8410(2) 0.0723(8) Uani 1 1 d . . . . .
H11A H 0.713965 0.290251 0.870591 0.108 Uiso 1 1 calc R U . . .
H11B H 0.769384 0.221600 0.897627 0.108 Uiso 1 1 calc R U . . .
H11C H 0.684270 0.214942 0.816856 0.108 Uiso 1 1 calc DR U . . .
C12 C 0.79818(16) 0.19488(17) 0.6950(3) 0.0768(9) Uani 1 1 d . . . . .
H12A H 0.766614 0.153621 0.706110 0.115 Uiso 1 1 calc DR U . . .
H12B H 0.853180 0.186993 0.732762 0.115 Uiso 1 1 calc R U . . .
H12C H 0.794508 0.201201 0.616787 0.115 Uiso 1 1 calc R U . . .
C33 C 0.97304(17) 0.6077(2) 0.3798(3) 0.0814(10) Uani 1 1 d . . . . .
H33 H 1.015639 0.638851 0.408278 0.098 Uiso 1 1 calc R U . . .
C30 C 0.27021(17) 0.5189(2) -0.0020(2) 0.0847(10) Uani 1 1 d . . . . .
H30A H 0.298555 0.530393 -0.058258 0.127 Uiso 1 1 calc R U . . .
H30B H 0.217416 0.539763 -0.021906 0.127 Uiso 1 1 calc R U . . .
H30C H 0.266063 0.467084 0.004071 0.127 Uiso 1 1 calc R U . . .
C13 C 0.83948(18) 0.31299(19) 0.7881(3) 0.0961(12) Uani 1 1 d . . . . .
H13A H 0.866464 0.323650 0.730087 0.144 Uiso 1 1 calc R U . . .
H13B H 0.875793 0.288611 0.848140 0.144 Uiso 1 1 calc R U . . .
H13C H 0.821547 0.357507 0.814990 0.144 Uiso 1 1 calc R U . . .
C37 C 1.07413(18) 0.5082(2) 0.3784(3) 0.0991(12) Uani 1 1 d . . . . .
H37A H 1.094360 0.516089 0.313136 0.149 Uiso 1 1 calc R U . . .
H37B H 1.075064 0.457077 0.394729 0.149 Uiso 1 1 calc R U . . .
H37C H 1.107090 0.533720 0.440249 0.149 Uiso 1 1 calc R U . . .

loop_
_atom_site_aniso_label
_atom_site_aniso_U_11
_atom_site_aniso_U_22
_atom_site_aniso_U_33
_atom_site_aniso_U_23
_atom_site_aniso_U_13
_atom_site_aniso_U_12
S1 0.0478(3) 0.0403(3) 0.0551(4) 0.0135(3) 0.0171(3) 0.0002(3)
O2 0.0503(9) 0.0454(10) 0.0531(9) -0.0115(8) 0.0112(8) 0.0083(8)
O4 0.0570(10) 0.0639(11) 0.0459(9) 0.0134(8) 0.0103(8) -0.0011(8)
O1 0.0513(9) 0.0376(9) 0.0697(11) 0.0173(8) 0.0006(8) -0.0071(7)
N1 0.0421(9) 0.0282(9) 0.0434(10) 0.0019(7) 0.0128(8) -0.0017(8)
O3 0.0434(9) 0.0936(15) 0.0453(10) -0.0003(9) 0.0049(8) 0.0139(9)
O5 0.0715(11) 0.0365(10) 0.0920(14) 0.0174(9) 0.0260(10) -0.0006(8)
C22 0.0346(10) 0.0271(11) 0.0432(12) -0.0018(9) 0.0127(9) -0.0004(8)
C23 0.0422(11) 0.0309(11) 0.0343(11) 0.0018(9) 0.0133(9) -0.0012(9)
C15 0.0320(10) 0.0316(11) 0.0378(11) -0.0010(9) 0.0097(8) -0.0005(8)
C9 0.0368(10) 0.0317(11) 0.0361(11) -0.0009(9) 0.0119(9) -0.0010(9)
C10 0.0353(10) 0.0359(12) 0.0355(11) 0.0013(9) 0.0101(9) 0.0022(9)
C8 0.0328(10) 0.0396(12) 0.0414(12) 0.0017(10) 0.0073(9) -0.0034(9)
C16 0.0307(10) 0.0382(12) 0.0418(12) -0.0043(9) 0.0106(9) 0.0011(9)
C27 0.0407(11) 0.0586(15) 0.0352(11) 0.0081(10) 0.0122(10) 0.0019(11)
C24 0.0418(11) 0.0341(12) 0.0338(11) -0.0004(9) 0.0123(9) -0.0015(9)
C5 0.0356(10) 0.0357(12) 0.0373(11) 0.0001(9) 0.0097(9) -0.0016(9)
C7 0.0387(11) 0.0390(13) 0.0402(12) 0.0054(9) 0.0086(9) 0.0014(9)
C29 0.0444(12) 0.0419(13) 0.0369(11) -0.0041(10) 0.0107(9) 0.0011(10)
C6 0.0397(11) 0.0316(12) 0.0438(12) 0.0040(9) 0.0129(9) -0.0026(9)
C21 0.0360(10) 0.0349(12) 0.0510(13) -0.0074(10) 0.0137(10) 0.0004(9)
C25 0.0496(13) 0.0447(13) 0.0365(11) -0.0063(10) 0.0118(10) 0.0039(10)
C28 0.0456(12) 0.0525(15) 0.0431(13) -0.0031(11) 0.0162(10) 0.0074(11)
C26 0.0473(13) 0.0600(16) 0.0365(12) -0.0069(11) 0.0084(10) -0.0029(11)
C31 0.0468(13) 0.0560(16) 0.0552(14) 0.0078(12) 0.0217(11) -0.0023(11)
C4 0.0372(11) 0.0410(13) 0.0481(12) 0.0008(10) 0.0070(10) -0.0046(10)
C20 0.0570(14) 0.0377(14) 0.0714(17) -0.0126(12) 0.0193(13) -0.0078(11)
C17 0.0469(12) 0.0570(16) 0.0424(13) -0.0071(11) 0.0117(10) 0.0005(11)
C14 0.0444(12) 0.0498(15) 0.0638(16) 0.0187(12) -0.0009(11) -0.0007(11)
C36 0.0471(13) 0.0613(18) 0.0708(17) -0.0037(13) 0.0195(12) 0.0001(12)
C18 0.0584(15) 0.073(2) 0.0533(15) -0.0227(14) 0.0086(13) -0.0046(14)
C19 0.0642(16) 0.0543(17) 0.0762(19) -0.0330(15) 0.0128(14) -0.0085(13)
C1 0.0418(12) 0.0631(17) 0.0733(17) 0.0053(14) 0.0188(12) -0.0060(12)
C3 0.0424(13) 0.0645(18) 0.0696(17) 0.0094(14) -0.0041(12) -0.0080(12)
C32 0.0539(15) 0.0643(19) 0.097(2) -0.0025(16) 0.0278(15) -0.0146(13)
C34 0.0452(15) 0.098(3) 0.081(2) 0.0097(18) 0.0275(14) 0.0031(15)
C2 0.0598(15) 0.0561(17) 0.0623(16) -0.0167(13) 0.0055(13) -0.0107(13)
C35 0.0564(16) 0.076(2) 0.091(2) -0.0033(17) 0.0265(15) 0.0121(15)
C11 0.089(2) 0.071(2) 0.0480(15) 0.0169(14) -0.0012(14) -0.0042(16)
C12 0.0555(16) 0.068(2) 0.109(2) 0.0317(18) 0.0237(16) 0.0169(14)
C33 0.0490(16) 0.096(3) 0.101(2) 0.001(2) 0.0220(16) -0.0205(16)
C30 0.0536(16) 0.136(3) 0.0567(17) -0.0050(18) -0.0035(14) 0.0102(18)
C13 0.0613(17) 0.087(2) 0.113(3) 0.044(2) -0.0342(18) -0.0161(17)
C37 0.0530(17) 0.138(4) 0.112(3) 0.014(2) 0.0311(18) 0.0146(19)

loop_
_atom_type_symbol
_atom_type_description
_atom_type_scat_dispersion_real
_atom_type_scat_dispersion_imag
_atom_type_scat_source
C C 0.0033 0.0016 'International Tables Vol C Tables 4.2.6.8 and 6.1.1.4'
H H 0.0000 0.0000 'International Tables Vol C Tables 4.2.6.8 and 6.1.1.4'
N N 0.0061 0.0033 'International Tables Vol C Tables 4.2.6.8 and 6.1.1.4'
O O 0.0106 0.0060 'International Tables Vol C Tables 4.2.6.8 and 6.1.1.4'
S S 0.1246 0.1234 'International Tables Vol C Tables 4.2.6.8 and 6.1.1.4'

loop_
_geom_angle_atom_site_label_1
_geom_angle_atom_site_label_2
_geom_angle_atom_site_label_3
_geom_angle
_geom_angle_site_symmetry_1
_geom_angle_site_symmetry_3
_geom_angle_publ_flag
O5 S1 O4 120.96(11) . . ?
O5 S1 N1 106.46(10) . . ?
O4 S1 N1 105.76(10) . . ?
O5 S1 C31 108.81(12) . . ?
O4 S1 C31 109.39(12) . . ?
N1 S1 C31 104.13(10) . . ?
C6 O1 H1 109.5 . . ?
C21 N1 C22 106.69(16) . . ?
C21 N1 S1 121.56(14) . . ?
C22 N1 S1 121.42(14) . . ?
C27 O3 C30 118.1(2) . . ?
C15 C22 N1 110.14(18) . . ?
C15 C22 C23 126.75(18) . . ?
N1 C22 C23 122.85(17) . . ?
O2 C23 C24 123.57(19) . . ?
O2 C23 C22 117.88(18) . . ?
C24 C23 C22 118.40(18) . . ?
C22 C15 C16 107.17(18) . . ?
C22 C15 C9 126.99(18) . . ?
C16 C15 C9 125.78(18) . . ?
C8 C9 C10 118.04(19) . . ?
C8 C9 C15 120.20(18) . . ?
C10 C9 C15 121.76(18) . . ?
C5 C10 C9 122.69(19) . . ?
C5 C10 H10 118.7 . . ?
C9 C10 H10 118.7 . . ?
C9 C8 C7 122.92(19) . . ?
C9 C8 H8 118.5 . . ?
C7 C8 H8 118.5 . . ?
C21 C16 C17 119.2(2) . . ?
C21 C16 C15 107.98(18) . . ?
C17 C16 C15 132.7(2) . . ?
O3 C27 C28 115.3(2) . . ?
O3 C27 C26 124.6(2) . . ?
C28 C27 C26 120.2(2) . . ?
C25 C24 C29 118.08(19) . . ?
C25 C24 C23 120.00(19) . . ?
C29 C24 C23 121.92(19) . . ?
C10 C5 C6 117.04(18) . . ?
C10 C5 C4 120.85(18) . . ?
C6 C5 C4 122.11(19) . . ?
C8 C7 C6 117.00(19) . . ?
C8 C7 C14 120.61(19) . . ?
C6 C7 C14 122.4(2) . . ?
C28 C29 C24 121.0(2) . . ?
C28 C29 H29 119.5 . . ?
C24 C29 H29 119.5 . . ?
O1 C6 C7 122.79(19) . . ?
O1 C6 C5 114.95(18) . . ?
C7 C6 C5 122.26(19) . . ?
C20 C21 C16 122.5(2) . . ?
C20 C21 N1 129.5(2) . . ?
C16 C21 N1 107.92(18) . . ?
C26 C25 C24 121.5(2) . . ?
C26 C25 H25 119.2 . . ?
C24 C25 H25 119.2 . . ?
C29 C28 C27 120.1(2) . . ?
C29 C28 H28 120.0 . . ?
C27 C28 H28 120.0 . . ?
C25 C26 C27 119.2(2) . . ?
C25 C26 H26 120.4 . . ?
C27 C26 H26 120.4 . . ?
C32 C31 C36 120.3(2) . . ?
C32 C31 S1 120.3(2) . . ?
C36 C31 S1 119.45(19) . . ?
C3 C4 C2 107.3(2) . . ?
C3 C4 C1 107.25(19) . . ?
C2 C4 C1 110.4(2) . . ?
C3 C4 C5 111.31(19) . . ?
C2 C4 C5 109.55(18) . . ?
C1 C4 C5 110.97(19) . . ?
C19 C20 C21 116.5(2) . . ?
C19 C20 H20 121.7 . . ?
C21 C20 H20 121.7 . . ?
C18 C17 C16 118.3(2) . . ?
C18 C17 H17 120.8 . . ?
C16 C17 H17 120.8 . . ?
C11 C14 C12 111.9(2) . . ?
C11 C14 C13 105.9(3) . . ?
C12 C14 C13 107.2(2) . . ?
C11 C14 C7 110.9(2) . . ?
C12 C14 C7 110.0(2) . . ?
C13 C14 C7 110.7(2) . . ?
C35 C36 C31 119.1(3) . . ?
C35 C36 H36 120.4 . . ?
C31 C36 H36 120.4 . . ?
C17 C18 C19 121.3(2) . . ?
C17 C18 H18 119.3 . . ?
C19 C18 H18 119.3 . . ?
C18 C19 C20 121.9(2) . . ?
C18 C19 H19 119.0 . . ?
C20 C19 H19 119.0 . . ?
C4 C1 H1A 109.5 . . ?
C4 C1 H1B 109.5 . . ?
H1A C1 H1B 109.5 . . ?
C4 C1 H1C 109.5 . . ?
H1A C1 H1C 109.5 . . ?
H1B C1 H1C 109.5 . . ?
C4 C3 H3A 109.5 . . ?
C4 C3 H3B 109.5 . . ?
H3A C3 H3B 109.5 . . ?
C4 C3 H3C 109.5 . . ?
H3A C3 H3C 109.5 . . ?
H3B C3 H3C 109.5 . . ?
C33 C32 C31 119.2(3) . . ?
C33 C32 H32 120.4 . . ?
C31 C32 H32 120.4 . . ?
C35 C34 C33 117.4(3) . . ?
C35 C34 C37 121.4(3) . . ?
C33 C34 C37 121.2(3) . . ?
C4 C2 H2A 109.5 . . ?
C4 C2 H2B 109.5 . . ?
H2A C2 H2B 109.5 . . ?
C4 C2 H2C 109.5 . . ?
H2A C2 H2C 109.5 . . ?
H2B C2 H2C 109.5 . . ?
C36 C35 C34 122.0(3) . . ?
C36 C35 H35 119.0 . . ?
C34 C35 H35 119.0 . . ?
C14 C11 H11A 109.5 . . ?
C14 C11 H11B 109.5 . . ?
H11A C11 H11B 109.5 . . ?
C14 C11 H11C 109.5 . . ?
H11A C11 H11C 109.5 . . ?
H11B C11 H11C 109.5 . . ?
C14 C12 H12A 109.5 . . ?
C14 C12 H12B 109.5 . . ?
H12A C12 H12B 109.5 . . ?
C14 C12 H12C 109.5 . . ?
H12A C12 H12C 109.5 . . ?
H12B C12 H12C 109.5 . . ?
C32 C33 C34 122.0(3) . . ?
C32 C33 H33 119.0 . . ?
C34 C33 H33 119.0 . . ?
O3 C30 H30A 109.5 . . ?
O3 C30 H30B 109.5 . . ?
H30A C30 H30B 109.5 . . ?
O3 C30 H30C 109.5 . . ?
H30A C30 H30C 109.5 . . ?
H30B C30 H30C 109.5 . . ?
C14 C13 H13A 109.5 . . ?
C14 C13 H13B 109.5 . . ?
H13A C13 H13B 109.5 . . ?
C14 C13 H13C 109.5 . . ?
H13A C13 H13C 109.5 . . ?
H13B C13 H13C 109.5 . . ?
C34 C37 H37A 109.5 . . ?
C34 C37 H37B 109.5 . . ?
H37A C37 H37B 109.5 . . ?
C34 C37 H37C 109.5 . . ?
H37A C37 H37C 109.5 . . ?
H37B C37 H37C 109.5 . . ?

loop_
_geom_bond_atom_site_label_1
_geom_bond_atom_site_label_2
_geom_bond_distance
_geom_bond_site_symmetry_2
_geom_bond_publ_flag
S1 O5 1.4185(19) . ?
S1 O4 1.4192(18) . ?
S1 N1 1.6618(18) . ?
S1 C31 1.755(2) . ?
O2 C23 1.226(2) . ?
O1 C6 1.371(3) . ?
O1 H1 0.8200 . ?
N1 C21 1.418(3) . ?
N1 C22 1.427(3) . ?
O3 C27 1.357(3) . ?
O3 C30 1.419(3) . ?
C22 C15 1.355(3) . ?
C22 C23 1.505(3) . ?
C23 C24 1.460(3) . ?
C15 C16 1.451(3) . ?
C15 C9 1.477(3) . ?
C9 C8 1.379(3) . ?
C9 C10 1.389(3) . ?
C10 C5 1.383(3) . ?
C10 H10 0.9300 . ?
C8 C7 1.388(3) . ?
C8 H8 0.9300 . ?
C16 C21 1.396(3) . ?
C16 C17 1.398(3) . ?
C27 C28 1.385(3) . ?
C27 C26 1.387(3) . ?
C24 C25 1.395(3) . ?
C24 C29 1.391(3) . ?
C5 C6 1.410(3) . ?
C5 C4 1.543(3) . ?
C7 C6 1.401(3) . ?
C7 C14 1.545(3) . ?
C29 C28 1.368(3) . ?
C29 H29 0.9300 . ?
C21 C20 1.384(3) . ?
C25 C26 1.372(3) . ?
C25 H25 0.9300 . ?
C28 H28 0.9300 . ?
C26 H26 0.9300 . ?
C31 C32 1.379(4) . ?
C31 C36 1.384(4) . ?
C4 C3 1.532(3) . ?
C4 C2 1.536(3) . ?
C4 C1 1.535(3) . ?
C20 C19 1.384(4) . ?
C20 H20 0.9300 . ?
C17 C18 1.374(4) . ?
C17 H17 0.9300 . ?
C14 C11 1.533(4) . ?
C14 C12 1.538(4) . ?
C14 C13 1.544(4) . ?
C36 C35 1.379(4) . ?
C36 H36 0.9300 . ?
C18 C19 1.378(4) . ?
C18 H18 0.9300 . ?
C19 H19 0.9300 . ?
C1 H1A 0.9600 . ?
C1 H1B 0.9600 . ?
C1 H1C 0.9600 . ?
C3 H3A 0.9600 . ?
C3 H3B 0.9600 . ?
C3 H3C 0.9600 . ?
C32 C33 1.375(4) . ?
C32 H32 0.9300 . ?
C34 C35 1.376(4) . ?
C34 C33 1.388(5) . ?
C34 C37 1.507(4) . ?
C2 H2A 0.9600 . ?
C2 H2B 0.9600 . ?
C2 H2C 0.9600 . ?
C35 H35 0.9300 . ?
C11 H11A 0.9600 . ?
C11 H11B 0.9600 . ?
C11 H11C 0.9600 . ?
C12 H12A 0.9600 . ?
C12 H12B 0.9600 . ?
C12 H12C 0.9600 . ?
C33 H33 0.9300 . ?
C30 H30A 0.9600 . ?
C30 H30B 0.9600 . ?
C30 H30C 0.9600 . ?
C13 H13A 0.9600 . ?
C13 H13B 0.9600 . ?
C13 H13C 0.9600 . ?
C37 H37A 0.9600 . ?
C37 H37B 0.9600 . ?
C37 H37C 0.9600 . ?
